data_7706884
loop_
_publ_author_name
'P\'erez-Bitri\'an, Alberto'
'Baya, Miguel'
'Casas, Jos\'e M'
'Mart\'in, Antonio'
'Menj\'on, Babil'

_publ_section_title
;
 Hydrogen bonding to metals as a probe for an inverted ligand field.
;
_journal_issue 16
_journal_name_full 'Dalton transactions (Cambridge, England : 2003)'
_journal_page_first 5465
_journal_page_last 5472
_journal_paper_doi 10.1039/d1dt00597a
_journal_volume 50
_journal_year 2021
_chemical_formula_moiety 'C12 H7 Au F9 N O, H2 O'
_chemical_formula_sum 'C12 H9 Au F9 N O2'
_chemical_formula_weight 567.17
_space_group_crystal_system triclinic
_space_group_IT_number 2
_space_group_name_Hall '-P 1'
_space_group_name_H-M_alt 'P -1'
_atom_sites_solution_hydrogens mixed
_audit_creation_method SHELXL-2013
_audit_update_record
;
2020-10-22 deposited with the CCDC.	2021-03-15 downloaded from the CCDC.
;
_cell_angle_alpha 95.5252(15)
_cell_angle_beta 98.4507(14)
_cell_angle_gamma 100.0774(15)
_cell_formula_units_Z 2
_cell_length_a 8.05265(13)
_cell_length_b 9.48577(18)
_cell_length_c 10.40797(17)
_cell_measurement_reflns_used 23068
_cell_measurement_temperature 293(2)
_cell_measurement_theta_max 28.4400
_cell_measurement_theta_min 3.1470
_cell_volume 768.16(2)
_computing_cell_refinement 'CrysAlisPro 1.171.39.44a (Rigaku OD, 2018)'
_computing_data_collection 'CrysAlisPro 1.171.39.44a (Rigaku OD, 2018)'
_computing_data_reduction 'CrysAlisPro 1.171.39.44a (Rigaku OD, 2018)'
_computing_structure_refinement 'SHELXL-2013 (Sheldrick, 2013)'
_diffrn_ambient_temperature 293(2)
_diffrn_detector_area_resol_mean 16.0655
_diffrn_measured_fraction_theta_full 0.999
_diffrn_measured_fraction_theta_max 0.913
_diffrn_measurement_device_type 'Xcalibur, Sapphire3'
_diffrn_measurement_method '\w scans'
_diffrn_radiation_type MoK\a
_diffrn_radiation_wavelength 0.71073
_diffrn_reflns_av_R_equivalents 0.0404
_diffrn_reflns_av_unetI/netI 0.0199
_diffrn_reflns_Laue_measured_fraction_full 0.999
_diffrn_reflns_Laue_measured_fraction_max 0.913
_diffrn_reflns_limit_h_max 10
_diffrn_reflns_limit_h_min -10
_diffrn_reflns_limit_k_max 12
_diffrn_reflns_limit_k_min -11
_diffrn_reflns_limit_l_max 13
_diffrn_reflns_limit_l_min -13
_diffrn_reflns_number 29617
_diffrn_reflns_point_group_measured_fraction_full 0.999
_diffrn_reflns_point_group_measured_fraction_max 0.913
_diffrn_reflns_theta_full 25.000
_diffrn_reflns_theta_max 28.413
_diffrn_reflns_theta_min 3.005
_diffrn_source 'fine-focus sealed X-ray tube'
_exptl_absorpt_coefficient_mu 9.683
_exptl_absorpt_correction_T_max 1.00000
_exptl_absorpt_correction_T_min 0.42707
_exptl_absorpt_correction_type multi-scan
_exptl_absorpt_process_details
;
CrysAlisPro 1.171.39.44a (Rigaku Oxford Diffraction, 2018)
Empirical absorption correction using spherical harmonics,
 implemented in SCALE3 ABSPACK scaling algorithm.
;
_exptl_crystal_colour 'translucent colourless'
_exptl_crystal_density_diffrn 2.452
_exptl_crystal_description prism
_exptl_crystal_F_000 528
_exptl_crystal_size_max 0.390
_exptl_crystal_size_mid 0.330
_exptl_crystal_size_min 0.310
_refine_diff_density_max 0.648
_refine_diff_density_min -1.573
_refine_diff_density_rms 0.231
_refine_ls_extinction_method none
_refine_ls_goodness_of_fit_ref 1.156
_refine_ls_hydrogen_treatment mixed
_refine_ls_matrix_type full
_refine_ls_number_parameters 235
_refine_ls_number_reflns 3519
_refine_ls_number_restraints 3
_refine_ls_restrained_S_all 1.156
_refine_ls_R_factor_all 0.0192
_refine_ls_R_factor_gt 0.0186
_refine_ls_shift/su_max 0.001
_refine_ls_shift/su_mean 0.000
_refine_ls_structure_factor_coef Fsqd
_refine_ls_weighting_details 'w=1/[\s^2^(Fo^2^)+(0.0218P)^2^+0.9039P] where P=(Fo^2^+2Fc^2^)/3'
_refine_ls_weighting_scheme calc
_refine_ls_wR_factor_gt 0.0431
_refine_ls_wR_factor_ref 0.0434
_reflns_Friedel_coverage 0.000
_reflns_number_gt 3440
_reflns_number_total 3519
_reflns_threshold_expression 'I > 2\s(I)'
_cod_data_source_file d1dt00597a3.cif
_cod_data_source_block 3OH2_AMT1217
_cod_depositor_comments 'Adding full bibliography for 7706881--7706885.cif.'
_cod_database_code 7706884
_shelx_space_group_comment
;
The symmetry employed for this shelxl refinement is uniquely defined
by the following loop, which should always be used as a source of
symmetry information in preference to the above space-group names.
They are only intended as comments.
;
_shelxl_version_number 2013-4

loop_
_space_group_symop_operation_xyz
'x, y, z'
'-x, -y, -z'

loop_
_atom_site_label
_atom_site_type_symbol
_atom_site_fract_x
_atom_site_fract_y
_atom_site_fract_z
_atom_site_U_iso_or_equiv
_atom_site_adp_type
_atom_site_occupancy
_atom_site_site_symmetry_order
_atom_site_calc_flag
_atom_site_refinement_flags_posn
_atom_site_refinement_flags_adp
_atom_site_refinement_flags_occupancy
_atom_site_disorder_assembly
_atom_site_disorder_group
Au Au 0.14629(2) 0.16567(2) 0.21430(2) 0.01222(5) Uani 1 1 d . . . . .
F1 F 0.1950(3) -0.0516(2) 0.0132(2) 0.0311(5) Uani 1 1 d . . . . .
F2 F 0.3694(3) -0.0418(2) 0.1937(2) 0.0322(5) Uani 1 1 d . . . . .
F3 F 0.4141(3) 0.1207(2) 0.0664(2) 0.0305(5) Uani 1 1 d . . . . .
F4 F 0.1189(3) -0.0170(2) 0.40851(19) 0.0260(4) Uani 1 1 d . . . . .
F5 F -0.1286(2) -0.0100(2) 0.3010(2) 0.0295(4) Uani 1 1 d . . . . .
F6 F 0.0339(3) -0.1373(2) 0.2189(2) 0.0361(5) Uani 1 1 d . . . . .
F7 F -0.0027(2) 0.2630(2) 0.43876(17) 0.0239(4) Uani 1 1 d . . . . .
F8 F 0.0660(2) 0.43442(19) 0.32483(19) 0.0233(4) Uani 1 1 d . . . . .
F9 F -0.1604(2) 0.2737(2) 0.25476(19) 0.0240(4) Uani 1 1 d . . . . .
N N 0.2487(3) 0.3495(3) 0.1329(2) 0.0127(5) Uani 1 1 d . . . . .
O1 O 0.4476(3) 0.2967(2) 0.3519(2) 0.0195(5) Uani 1 1 d D . . . .
H1O H 0.519(4) 0.283(4) 0.412(3) 0.023 Uiso 1 1 d D U . . .
C1 C 0.2883(4) 0.0412(3) 0.1163(3) 0.0191(6) Uani 1 1 d . . . . .
C2 C 0.0345(4) -0.0095(3) 0.2884(3) 0.0195(6) Uani 1 1 d . . . . .
C3 C 0.0039(4) 0.2903(3) 0.3135(3) 0.0166(6) Uani 1 1 d . . . . .
C4 C 0.1605(4) 0.3717(3) 0.0211(3) 0.0159(6) Uani 1 1 d . . . . .
H4 H 0.0692 0.3002 -0.0207 0.019 Uiso 1 1 calc R U . . .
C5 C 0.1988(4) 0.4982(3) -0.0367(3) 0.0177(6) Uani 1 1 d . . . . .
H5 H 0.1365 0.5088 -0.1166 0.021 Uiso 1 1 calc R U . . .
C6 C 0.3287(4) 0.6053(3) 0.0261(3) 0.0166(6) Uani 1 1 d . . . . .
H6 H 0.3521 0.6918 -0.0089 0.020 Uiso 1 1 calc R U . . .
C7 C 0.4279(4) 0.5855(3) 0.1440(3) 0.0150(6) Uani 1 1 d . . . . .
C8 C 0.5692(4) 0.6909(3) 0.2104(3) 0.0180(6) Uani 1 1 d . . . . .
H8 H 0.5962 0.7790 0.1787 0.022 Uiso 1 1 calc R U . . .
C9 C 0.6659(4) 0.6627(3) 0.3214(3) 0.0196(6) Uani 1 1 d . . . . .
H9 H 0.7576 0.7327 0.3652 0.024 Uiso 1 1 calc R U . . .
C10 C 0.6285(4) 0.5298(3) 0.3699(3) 0.0191(6) Uani 1 1 d . . . . .
H10 H 0.6977 0.5122 0.4440 0.023 Uiso 1 1 calc R U . . .
C11 C 0.4913(4) 0.4250(3) 0.3095(3) 0.0150(6) Uani 1 1 d . . . . .
C12 C 0.3874(4) 0.4525(3) 0.1948(3) 0.0124(5) Uani 1 1 d . . . . .
O2 O 0.6671(3) 0.2510(3) 0.5523(3) 0.0308(6) Uani 1 1 d D . . . .
H2O H 0.749(3) 0.217(4) 0.536(4) 0.037 Uiso 1 1 d D U . . .
H3O H 0.633(5) 0.204(4) 0.608(3) 0.037 Uiso 1 1 d D U . . .

loop_
_atom_site_aniso_label
_atom_site_aniso_U_11
_atom_site_aniso_U_22
_atom_site_aniso_U_33
_atom_site_aniso_U_23
_atom_site_aniso_U_13
_atom_site_aniso_U_12
Au 0.01352(7) 0.01011(6) 0.01292(6) 0.00300(4) 0.00222(4) 0.00111(4)
F1 0.0386(12) 0.0272(11) 0.0259(10) -0.0078(8) 0.0066(9) 0.0068(9)
F2 0.0410(12) 0.0269(11) 0.0359(11) 0.0100(9) 0.0084(10) 0.0210(9)
F3 0.0297(11) 0.0220(10) 0.0468(12) 0.0070(9) 0.0237(10) 0.0083(8)
F4 0.0323(11) 0.0257(10) 0.0229(9) 0.0131(8) 0.0059(8) 0.0072(8)
F5 0.0214(10) 0.0265(10) 0.0405(12) 0.0141(9) 0.0077(9) -0.0032(8)
F6 0.0587(15) 0.0122(9) 0.0354(11) -0.0017(8) 0.0212(11) -0.0074(9)
F7 0.0282(10) 0.0305(10) 0.0167(9) 0.0070(8) 0.0088(8) 0.0094(8)
F8 0.0291(10) 0.0141(9) 0.0284(10) 0.0008(7) 0.0120(8) 0.0036(7)
F9 0.0157(9) 0.0289(10) 0.0280(10) 0.0056(8) 0.0011(8) 0.0069(7)
N 0.0136(12) 0.0122(11) 0.0135(11) 0.0041(9) 0.0039(9) 0.0030(9)
O1 0.0192(11) 0.0161(10) 0.0213(11) 0.0087(9) -0.0036(9) 0.0003(8)
C1 0.0214(16) 0.0154(14) 0.0218(15) 0.0042(12) 0.0040(13) 0.0059(12)
C2 0.0246(17) 0.0143(14) 0.0194(15) 0.0052(12) 0.0054(13) 0.0002(12)
C3 0.0158(14) 0.0182(15) 0.0166(14) 0.0036(11) 0.0031(12) 0.0043(11)
C4 0.0158(14) 0.0174(14) 0.0150(13) 0.0022(11) 0.0031(11) 0.0044(11)
C5 0.0184(15) 0.0229(15) 0.0160(14) 0.0079(12) 0.0055(12) 0.0101(12)
C6 0.0177(15) 0.0153(14) 0.0222(15) 0.0082(11) 0.0118(12) 0.0076(11)
C7 0.0164(14) 0.0130(13) 0.0188(14) 0.0044(11) 0.0079(12) 0.0063(11)
C8 0.0185(15) 0.0126(14) 0.0250(15) 0.0052(12) 0.0084(13) 0.0033(11)
C9 0.0174(15) 0.0160(14) 0.0244(16) 0.0007(12) 0.0054(13) -0.0004(11)
C10 0.0171(15) 0.0211(15) 0.0184(14) 0.0027(12) 0.0012(12) 0.0030(12)
C11 0.0179(14) 0.0118(13) 0.0167(13) 0.0039(11) 0.0048(12) 0.0037(11)
C12 0.0112(13) 0.0135(13) 0.0145(13) 0.0028(10) 0.0057(11) 0.0042(10)
O2 0.0269(14) 0.0448(16) 0.0285(13) 0.0171(11) 0.0077(11) 0.0184(12)

loop_
_atom_type_symbol
_atom_type_description
_atom_type_scat_dispersion_real
_atom_type_scat_dispersion_imag
_atom_type_scat_source
C C 0.0033 0.0016 'International Tables Vol C Tables 4.2.6.8 and 6.1.1.4'
H H 0.0000 0.0000 'International Tables Vol C Tables 4.2.6.8 and 6.1.1.4'
N N 0.0061 0.0033 'International Tables Vol C Tables 4.2.6.8 and 6.1.1.4'
O O 0.0106 0.0060 'International Tables Vol C Tables 4.2.6.8 and 6.1.1.4'
F F 0.0171 0.0103 'International Tables Vol C Tables 4.2.6.8 and 6.1.1.4'
Au Au -2.0133 8.8022 'International Tables Vol C Tables 4.2.6.8 and 6.1.1.4'

loop_
_geom_angle_atom_site_label_1
_geom_angle_atom_site_label_2
_geom_angle_atom_site_label_3
_geom_angle
_geom_angle_site_symmetry_1
_geom_angle_site_symmetry_3
_geom_angle_publ_flag
C2 Au C1 90.64(13) . . ?
C2 Au C3 89.17(13) . . ?
C1 Au C3 179.73(11) . . ?
C2 Au N 176.78(11) . . ?
C1 Au N 91.16(11) . . ?
C3 Au N 89.04(11) . . ?
C4 N C12 119.6(2) . . ?
C4 N Au 115.9(2) . . ?
C12 N Au 124.15(19) . . ?
C11 O1 H1O 113(3) . . ?
F3 C1 F1 105.0(3) . . ?
F3 C1 F2 104.7(3) . . ?
F1 C1 F2 105.3(2) . . ?
F3 C1 Au 113.2(2) . . ?
F1 C1 Au 114.2(2) . . ?
F2 C1 Au 113.5(2) . . ?
F5 C2 F4 106.6(3) . . ?
F5 C2 F6 105.6(3) . . ?
F4 C2 F6 104.8(3) . . ?
F5 C2 Au 113.9(2) . . ?
F4 C2 Au 110.4(2) . . ?
F6 C2 Au 114.9(2) . . ?
F9 C3 F8 104.8(2) . . ?
F9 C3 F7 105.6(2) . . ?
F8 C3 F7 104.2(2) . . ?
F9 C3 Au 113.52(19) . . ?
F8 C3 Au 113.45(19) . . ?
F7 C3 Au 114.2(2) . . ?
N C4 C5 122.9(3) . . ?
N C4 H4 118.6 . . ?
C5 C4 H4 118.6 . . ?
C6 C5 C4 118.9(3) . . ?
C6 C5 H5 120.6 . . ?
C4 C5 H5 120.6 . . ?
C5 C6 C7 120.2(3) . . ?
C5 C6 H6 119.9 . . ?
C7 C6 H6 119.9 . . ?
C6 C7 C12 118.3(3) . . ?
C6 C7 C8 122.5(3) . . ?
C12 C7 C8 119.2(3) . . ?
C9 C8 C7 119.9(3) . . ?
C9 C8 H8 120.1 . . ?
C7 C8 H8 120.1 . . ?
C8 C9 C10 121.0(3) . . ?
C8 C9 H9 119.5 . . ?
C10 C9 H9 119.5 . . ?
C11 C10 C9 121.1(3) . . ?
C11 C10 H10 119.4 . . ?
C9 C10 H10 119.4 . . ?
O1 C11 C10 124.0(3) . . ?
O1 C11 C12 117.1(3) . . ?
C10 C11 C12 118.9(3) . . ?
N C12 C7 120.1(3) . . ?
N C12 C11 120.1(3) . . ?
C7 C12 C11 119.9(3) . . ?
H2O O2 H3O 103(4) . . ?

loop_
_geom_bond_atom_site_label_1
_geom_bond_atom_site_label_2
_geom_bond_distance
_geom_bond_site_symmetry_2
_geom_bond_publ_flag
Au C2 2.023(3) . ?
Au C1 2.080(3) . ?
Au C3 2.089(3) . ?
Au N 2.104(2) . ?
F1 C1 1.356(4) . ?
F2 C1 1.358(4) . ?
F3 C1 1.352(4) . ?
F4 C2 1.347(4) . ?
F5 C2 1.338(4) . ?
F6 C2 1.349(4) . ?
F7 C3 1.360(3) . ?
F8 C3 1.359(3) . ?
F9 C3 1.350(4) . ?
N C4 1.327(4) . ?
N C12 1.379(4) . ?
O1 C11 1.341(4) . ?
O1 H1O 0.819(5) . ?
C4 C5 1.399(4) . ?
C4 H4 0.9300 . ?
C5 C6 1.361(4) . ?
C5 H5 0.9300 . ?
C6 C7 1.410(4) . ?
C6 H6 0.9300 . ?
C7 C12 1.419(4) . ?
C7 C8 1.418(4) . ?
C8 C9 1.372(5) . ?
C8 H8 0.9300 . ?
C9 C10 1.403(4) . ?
C9 H9 0.9300 . ?
C10 C11 1.377(4) . ?
C10 H10 0.9300 . ?
C11 C12 1.427(4) . ?
O2 H2O 0.819(5) . ?
O2 H3O 0.819(5) . ?
